data_7026025
loop_
_publ_author_name
'Fern\'andez-Z\'umel, Mariano A'
'Lastra-Barreira, Beatriz'
'Scheele, Marcus'
'D\'iez, Josefina'
'Crochet, Pascale'
'Gimeno, Jos\'e'

_publ_section_title
;
 Chiral phosphonite, phosphite and phosphoramidite
 eta6-arene-ruthenium(II) complexes: application to the kinetic resolution
 of allylic alcohols.
;
_journal_issue 33
_journal_name_full 'Dalton transactions (Cambridge, England : 2003)'
_journal_page_first 7780
_journal_page_last 7785
_journal_paper_doi 10.1039/c0dt00140f
_journal_volume 39
_journal_year 2010
_chemical_compound_source synthesis
_chemical_formula_moiety 'C35 H29 Cl2 O3 P Ru'
_chemical_formula_sum 'C35 H29 Cl2 O3 P Ru'
_chemical_formula_weight 700.52
_chemical_name_systematic
;
?
;
_space_group_IT_number 33
_symmetry_cell_setting orthorhombic
_symmetry_Int_Tables_number 33
_symmetry_space_group_name_Hall 'P 2c -2n'
_symmetry_space_group_name_H-M 'P n a 21'
_atom_sites_solution_hydrogens geom
_atom_sites_solution_primary direct
_atom_sites_solution_secondary difmap
_audit_creation_method SHELXL-97
_cell_angle_alpha 90.00
_cell_angle_beta 90.00
_cell_angle_gamma 90.00
_cell_formula_units_Z 4
_cell_length_a 13.4193(3)
_cell_length_b 18.7656(2)
_cell_length_c 11.9365(2)
_cell_measurement_reflns_used 3071
_cell_measurement_temperature 293(2)
_cell_measurement_theta_max 25.350
_cell_measurement_theta_min 0.407
_cell_volume 3005.86(9)
_computing_cell_refinement 'HKL Scalepack (Otwinowki & Minor 1997)'
_computing_data_collection 'Collect (Bruker AXS BV, 1997-2004)'
_computing_data_reduction 'HKL Denzo and scalepack (Otwinowski & Minor 1997)'
_computing_molecular_graphics 'PLATON (Spek, 2007)'
_computing_publication_material 'WinGX publication routines (Farrugia, 1999)'
_computing_structure_refinement 'SHELXL-97 (Sheldrick, 1997)'
_computing_structure_solution 'DIRDIF-99 (Beurskens, 1999)'
_diffrn_ambient_temperature 293(2)
_diffrn_detector_area_resol_mean 9
_diffrn_measured_fraction_theta_full 0.999
_diffrn_measured_fraction_theta_max 0.999
_diffrn_measurement_device '95mm CCD camera on \k-goniostat'
_diffrn_measurement_device_type KappaCCD
_diffrn_measurement_method CCD
_diffrn_radiation_monochromator 'horizonally mounted graphite crystal'
_diffrn_radiation_source 'fine-focus sealed tube'
_diffrn_radiation_type MoK\a
_diffrn_radiation_wavelength 0.71073
_diffrn_reflns_av_R_equivalents 0.030
_diffrn_reflns_av_sigmaI/netI 0.0417
_diffrn_reflns_limit_h_max 16
_diffrn_reflns_limit_h_min 0
_diffrn_reflns_limit_k_max 22
_diffrn_reflns_limit_k_min -22
_diffrn_reflns_limit_l_max 14
_diffrn_reflns_limit_l_min 0
_diffrn_reflns_number 18991
_diffrn_reflns_theta_full 25.35
_diffrn_reflns_theta_max 25.35
_diffrn_reflns_theta_min 1.87
_diffrn_standards_number 0
_exptl_absorpt_coefficient_mu 0.788
_exptl_absorpt_correction_T_max 0.928
_exptl_absorpt_correction_T_min 0.868
_exptl_absorpt_correction_type multi-scan
_exptl_absorpt_process_details
;
multi-scan from symmetry-related measurements
Sortav (Blessing 1995)
;
_exptl_crystal_colour Orange
_exptl_crystal_density_diffrn 1.548
_exptl_crystal_density_method 'not measured'
_exptl_crystal_description Prism
_exptl_crystal_F_000 1424
_exptl_crystal_size_max 0.17
_exptl_crystal_size_mid 0.15
_exptl_crystal_size_min 0.10
_refine_diff_density_max 0.765
_refine_diff_density_min -0.716
_refine_diff_density_rms 0.182
_refine_ls_abs_structure_details 'Flack H D (1983), Acta Cryst. A39, 876-881'
_refine_ls_abs_structure_Flack 0.08(5)
_refine_ls_extinction_method none
_refine_ls_goodness_of_fit_ref 1.147
_refine_ls_hydrogen_treatment constr
_refine_ls_matrix_type full
_refine_ls_number_parameters 382
_refine_ls_number_reflns 2896
_refine_ls_number_restraints 1
_refine_ls_restrained_S_all 1.147
_refine_ls_R_factor_all 0.0375
_refine_ls_R_factor_gt 0.0283
_refine_ls_shift/su_max 0.000
_refine_ls_shift/su_mean 0.000
_refine_ls_structure_factor_coef Fsqd
_refine_ls_weighting_details 'calc w=1/[\s^2^(Fo^2^)+(0.0596P)^2^+0.0000P] where P=(Fo^2^+2Fc^2^)/3'
_refine_ls_weighting_scheme calc
_refine_ls_wR_factor_gt 0.0757
_refine_ls_wR_factor_ref 0.1009
_reflns_number_gt 2505
_reflns_number_total 2896
_reflns_threshold_expression >2sigma(I)
_cod_data_source_file c0dt00140f.txt
_cod_data_source_block 3b
_cod_depositor_comments
;
The following automatic conversions were performed:

'_symmetry_cell_setting' value 'Orthorhombic' changed to
'orthorhombic' according to
/home/saulius/struct/CIF-dictionaries/cif_core.dic dictionary named
'cif_core.dic' version 2.4.2 from 2011-04-26.

Automatic conversion script
Id: cif_fix_values 1891 2012-01-12 08:04:46Z andrius 
;
_cod_database_code 7026025

loop_
_symmetry_equiv_pos_as_xyz
'x, y, z'
'-x+1/2, y+1/2, z+1/2'
'x+1/2, -y+1/2, z'
'-x, -y, z+1/2'

loop_
_atom_site_label
_atom_site_type_symbol
_atom_site_fract_x
_atom_site_fract_y
_atom_site_fract_z
_atom_site_U_iso_or_equiv
_atom_site_adp_type
_atom_site_occupancy
_atom_site_symmetry_multiplicity
_atom_site_calc_flag
_atom_site_refinement_flags
C1 C 0.3789(4) 0.0771(3) -0.3002(5) 0.0322(13) Uani 1 1 d .
C2 C 0.3721(4) 0.0484(3) -0.1945(5) 0.0342(14) Uani 1 1 d .
C3 C 0.3761(5) -0.0257(4) -0.1749(7) 0.0455(17) Uani 1 1 d .
H3 H 0.3728 -0.0439 -0.1025 0.055 Uiso 1 1 calc R
C4 C 0.3847(5) -0.0696(4) -0.2641(8) 0.0472(18) Uani 1 1 d .
H4 H 0.3909 -0.1183 -0.2517 0.057 Uiso 1 1 calc R
C5 C 0.3847(5) -0.0444(4) -0.3742(7) 0.0437(18) Uani 1 1 d .
C6 C 0.3894(6) -0.0900(3) -0.4708(8) 0.050(3) Uani 1 1 d .
H6 H 0.3990 -0.1386 -0.4606 0.061 Uiso 1 1 calc R
C7 C 0.3805(6) -0.0645(5) -0.5750(8) 0.055(2) Uani 1 1 d .
H7 H 0.3811 -0.0960 -0.6352 0.065 Uiso 1 1 calc R
C8 C 0.3703(5) 0.0088(4) -0.5949(7) 0.047(2) Uani 1 1 d .
H8 H 0.3639 0.0263 -0.6675 0.057 Uiso 1 1 calc R
C9 C 0.3699(4) 0.0543(3) -0.5042(8) 0.0414(15) Uani 1 1 d .
H9 H 0.3634 0.1030 -0.5168 0.050 Uiso 1 1 calc R
C10 C 0.3788(5) 0.0303(4) -0.3949(6) 0.0377(16) Uani 1 1 d .
C11 C 0.3833(5) 0.1559(3) -0.3135(5) 0.0343(14) Uani 1 1 d .
C12 C 0.3132(5) 0.1986(3) -0.2663(5) 0.0374(14) Uani 1 1 d .
C13 C 0.3102(6) 0.2730(3) -0.2802(6) 0.0472(17) Uani 1 1 d .
H13 H 0.2602 0.3002 -0.2473 0.057 Uiso 1 1 calc R
C14 C 0.3832(6) 0.3041(4) -0.3434(7) 0.0519(19) Uani 1 1 d .
H14 H 0.3795 0.3527 -0.3585 0.062 Uiso 1 1 calc R
C15 C 0.4633(6) 0.2648(3) -0.3860(6) 0.0468(17) Uani 1 1 d .
C16 C 0.5463(7) 0.2972(4) -0.4409(7) 0.064(2) Uani 1 1 d .
H16 H 0.5467 0.3463 -0.4521 0.077 Uiso 1 1 calc R
C17 C 0.6257(6) 0.2569(5) -0.4775(9) 0.069(3) Uani 1 1 d .
H17 H 0.6794 0.2791 -0.5123 0.083 Uiso 1 1 calc R
C18 C 0.6261(5) 0.1845(5) -0.4629(7) 0.059(2) Uani 1 1 d .
H18 H 0.6798 0.1577 -0.4885 0.071 Uiso 1 1 calc R
C19 C 0.5482(5) 0.1514(4) -0.4113(6) 0.0451(16) Uani 1 1 d .
H19 H 0.5505 0.1023 -0.4013 0.054 Uiso 1 1 calc R
C20 C 0.4647(5) 0.1892(3) -0.3725(5) 0.0390(15) Uani 1 1 d .
C21 C 0.3324(5) 0.2197(3) 0.0866(5) 0.0342(13) Uani 1 1 d .
C22 C 0.3790(5) 0.1697(4) 0.1538(6) 0.0442(16) Uani 1 1 d .
H22 H 0.3928 0.1245 0.1260 0.053 Uiso 1 1 calc R
C23 C 0.4045(6) 0.1872(4) 0.2617(7) 0.057(2) Uani 1 1 d .
H23 H 0.4365 0.1540 0.3070 0.069 Uiso 1 1 calc R
C24 C 0.3826(6) 0.2544(5) 0.3028(7) 0.065(2) Uani 1 1 d .
H24 H 0.3993 0.2658 0.3763 0.078 Uiso 1 1 calc R
C25 C 0.3362(6) 0.3046(4) 0.2362(7) 0.058(2) Uani 1 1 d .
H25 H 0.3214 0.3496 0.2645 0.070 Uiso 1 1 calc R
C26 C 0.3119(5) 0.2874(4) 0.1271(6) 0.0468(17) Uani 1 1 d .
H26 H 0.2820 0.3211 0.0809 0.056 Uiso 1 1 calc R
C27 C 0.0751(5) 0.1307(4) 0.1655(6) 0.0442(15) Uani 1 1 d .
C28 C 0.0845(5) 0.1859(3) 0.0881(6) 0.0359(14) Uani 1 1 d .
H28 H 0.1219 0.2258 0.1075 0.043 Uiso 1 1 calc R
C29 C 0.0388(4) 0.1835(3) -0.0198(6) 0.0381(16) Uani 1 1 d .
C30 C -0.0173(5) 0.1225(3) -0.0476(7) 0.0456(17) Uani 1 1 d .
H30 H -0.0421 0.1173 -0.1199 0.055 Uiso 1 1 calc R
C31 C -0.0369(5) 0.0677(3) 0.0356(7) 0.051(2) Uani 1 1 d .
C32 C 0.0106(5) 0.0723(4) 0.1377(7) 0.0485(18) Uani 1 1 d .
H32 H 0.0006 0.0365 0.1903 0.058 Uiso 1 1 calc R
C33 C 0.1281(6) 0.1358(5) 0.2759(7) 0.067(2) Uani 1 1 d .
H33A H 0.1626 0.1806 0.2804 0.101 Uiso 1 1 calc R
H33B H 0.1752 0.0975 0.2822 0.101 Uiso 1 1 calc R
H33C H 0.0805 0.1327 0.3357 0.101 Uiso 1 1 calc R
C34 C 0.0498(5) 0.2432(3) -0.1026(6) 0.0502(17) Uani 1 1 d .
H34A H -0.0049 0.2757 -0.0945 0.075 Uiso 1 1 calc R
H34B H 0.0502 0.2242 -0.1772 0.075 Uiso 1 1 calc R
H34C H 0.1113 0.2679 -0.0889 0.075 Uiso 1 1 calc R
C35 C -0.1050(6) 0.0062(4) 0.0095(13) 0.082(3) Uani 1 1 d .
H35A H -0.1104 -0.0241 0.0740 0.123 Uiso 1 1 calc R
H35B H -0.0784 -0.0206 -0.0522 0.123 Uiso 1 1 calc R
H35C H -0.1698 0.0240 -0.0101 0.123 Uiso 1 1 calc R
Cl1 Cl 0.24208(14) 0.00747(9) 0.10468(17) 0.0527(5) Uani 1 1 d .
Cl2 Cl 0.12917(13) -0.00121(12) -0.1415(2) 0.0628(6) Uani 1 1 d .
O1 O 0.3646(3) 0.0930(2) -0.1016(4) 0.0363(10) Uani 1 1 d .
O2 O 0.2363(3) 0.1668(2) -0.2015(3) 0.0363(10) Uani 1 1 d .
O3 O 0.3078(3) 0.2071(2) -0.0253(3) 0.0398(11) Uani 1 1 d .
P1 P 0.26210(11) 0.13588(8) -0.08011(14) 0.0325(3) Uani 1 1 d .
Ru1 Ru 0.13093(3) 0.08580(2) 0.00465(5) 0.03172(15) Uani 1 1 d .

loop_
_atom_site_aniso_label
_atom_site_aniso_U_11
_atom_site_aniso_U_22
_atom_site_aniso_U_33
_atom_site_aniso_U_23
_atom_site_aniso_U_13
_atom_site_aniso_U_12
C1 0.032(3) 0.037(3) 0.028(3) -0.001(2) 0.003(2) -0.001(2)
C2 0.027(3) 0.041(4) 0.034(3) 0.002(3) 0.003(3) 0.004(2)
C3 0.040(4) 0.049(4) 0.048(4) 0.010(3) 0.006(3) 0.009(3)
C4 0.045(4) 0.035(3) 0.062(5) 0.004(3) 0.005(4) 0.003(3)
C5 0.035(4) 0.045(4) 0.051(4) -0.009(3) 0.006(3) -0.002(3)
C6 0.042(4) 0.031(3) 0.078(9) -0.014(3) 0.005(4) 0.003(2)
C7 0.056(5) 0.054(5) 0.053(5) -0.022(5) 0.007(4) -0.009(4)
C8 0.045(4) 0.059(5) 0.038(4) -0.012(4) 0.002(3) -0.012(3)
C9 0.042(3) 0.043(3) 0.040(4) -0.004(4) 0.002(3) -0.007(2)
C10 0.035(4) 0.039(3) 0.039(4) -0.005(3) 0.005(3) -0.005(3)
C11 0.043(3) 0.037(3) 0.023(3) -0.002(3) -0.002(3) -0.008(3)
C12 0.048(4) 0.039(3) 0.025(3) -0.001(3) -0.001(3) 0.002(3)
C13 0.064(5) 0.044(4) 0.034(4) 0.000(3) -0.009(3) 0.011(3)
C14 0.076(5) 0.037(4) 0.043(4) 0.008(3) -0.015(4) -0.009(3)
C15 0.066(5) 0.045(4) 0.029(3) 0.009(3) -0.009(3) -0.017(3)
C16 0.089(7) 0.057(4) 0.047(4) 0.021(4) -0.019(5) -0.036(4)
C17 0.059(5) 0.099(7) 0.048(7) 0.019(5) 0.000(4) -0.028(5)
C18 0.049(4) 0.075(5) 0.054(6) -0.002(4) 0.003(3) -0.022(3)
C19 0.041(4) 0.059(4) 0.035(4) -0.007(3) 0.000(3) -0.013(3)
C20 0.052(4) 0.042(3) 0.024(3) -0.001(3) -0.005(3) -0.012(3)
C21 0.029(3) 0.039(3) 0.034(3) -0.003(3) 0.003(3) -0.005(3)
C22 0.044(4) 0.045(4) 0.043(4) 0.003(3) 0.001(3) 0.001(3)
C23 0.058(5) 0.070(5) 0.045(4) 0.012(4) -0.009(4) -0.001(4)
C24 0.064(5) 0.093(7) 0.037(4) -0.010(4) -0.003(4) -0.027(5)
C25 0.056(4) 0.058(5) 0.061(5) -0.027(4) 0.013(4) -0.017(4)
C26 0.043(4) 0.045(4) 0.052(4) -0.004(3) -0.001(3) -0.003(3)
C27 0.045(4) 0.053(4) 0.034(4) -0.005(3) 0.013(3) 0.003(3)
C28 0.032(3) 0.034(3) 0.042(4) -0.010(3) 0.008(3) 0.003(2)
C29 0.028(3) 0.039(3) 0.048(5) -0.010(3) 0.003(3) 0.005(2)
C30 0.029(3) 0.051(4) 0.057(4) -0.017(3) -0.008(3) 0.005(3)
C31 0.025(3) 0.045(4) 0.081(7) -0.015(3) 0.009(3) -0.002(3)
C32 0.041(4) 0.049(4) 0.055(5) 0.003(3) 0.021(4) -0.006(3)
C33 0.085(6) 0.089(6) 0.027(4) -0.002(4) 0.010(4) 0.005(4)
C34 0.051(4) 0.049(4) 0.050(4) 0.006(3) 0.002(3) 0.013(3)
C35 0.051(4) 0.057(4) 0.136(9) -0.020(7) -0.009(7) -0.018(3)
Cl1 0.0560(11) 0.0484(9) 0.0538(11) 0.0100(8) -0.0019(9) 0.0097(8)
Cl2 0.0485(10) 0.0688(12) 0.0710(14) -0.0432(11) -0.0032(10) -0.0007(8)
O1 0.029(2) 0.051(3) 0.029(2) 0.0017(18) 0.0000(17) 0.0065(17)
O2 0.036(2) 0.045(2) 0.028(2) 0.0024(18) -0.0021(18) 0.0050(18)
O3 0.046(3) 0.042(2) 0.031(3) -0.0013(17) 0.0008(19) -0.011(2)
P1 0.0314(8) 0.0401(8) 0.0261(7) -0.0027(7) 0.0006(7) 0.0003(6)
Ru1 0.0296(2) 0.0334(2) 0.0322(2) -0.0049(2) 0.0008(3) -0.00136(17)

loop_
_atom_type_symbol
_atom_type_description
_atom_type_scat_dispersion_real
_atom_type_scat_dispersion_imag
_atom_type_scat_source
C C 0.0033 0.0016 'International Tables Vol C Tables 4.2.6.8 and 6.1.1.4'
H H 0.0000 0.0000 'International Tables Vol C Tables 4.2.6.8 and 6.1.1.4'
Cl Cl 0.1484 0.1585 'International Tables Vol C Tables 4.2.6.8 and 6.1.1.4'
O O 0.0106 0.0060 'International Tables Vol C Tables 4.2.6.8 and 6.1.1.4'
P P 0.1023 0.0942 'International Tables Vol C Tables 4.2.6.8 and 6.1.1.4'
Ru Ru -1.2594 0.8363 'International Tables Vol C Tables 4.2.6.8 and 6.1.1.4'

loop_
_geom_angle_atom_site_label_1
_geom_angle_atom_site_label_2
_geom_angle_atom_site_label_3
_geom_angle
C2 C1 C10 119.0(6)
C2 C1 C11 119.3(6)
C10 C1 C11 121.7(6)
C1 C2 O1 120.0(5)
C1 C2 C3 122.4(6)
O1 C2 C3 117.6(6)
C4 C3 C2 118.2(7)
C4 C3 H3 120.9
C2 C3 H3 120.9
C3 C4 C5 122.4(7)
C3 C4 H4 118.8
C5 C4 H4 118.8
C4 C5 C10 119.7(7)
C4 C5 C6 123.6(7)
C10 C5 C6 116.6(7)
C7 C6 C5 122.0(6)
C7 C6 H6 119.0
C5 C6 H6 119.0
C6 C7 C8 121.1(8)
C6 C7 H7 119.5
C8 C7 H7 119.5
C9 C8 C7 118.3(8)
C9 C8 H8 120.8
C7 C8 H8 120.8
C8 C9 C10 122.5(7)
C8 C9 H9 118.7
C10 C9 H9 118.7
C9 C10 C5 119.2(6)
C9 C10 C1 123.0(7)
C5 C10 C1 117.8(7)
C12 C11 C20 118.2(6)
C12 C11 C1 120.9(6)
C20 C11 C1 120.8(6)
C11 C12 C13 123.8(6)
C11 C12 O2 118.8(5)
C13 C12 O2 117.4(6)
C14 C13 C12 118.0(7)
C14 C13 H13 121.0
C12 C13 H13 121.0
C13 C14 C15 121.7(6)
C13 C14 H14 119.2
C15 C14 H14 119.2
C14 C15 C16 122.7(7)
C14 C15 C20 119.5(6)
C16 C15 C20 117.7(7)
C17 C16 C15 121.0(7)
C17 C16 H16 119.5
C15 C16 H16 119.5
C18 C17 C16 120.5(8)
C18 C17 H17 119.8
C16 C17 H17 119.8
C19 C18 C17 120.4(8)
C19 C18 H18 119.8
C17 C18 H18 119.8
C18 C19 C20 122.1(7)
C18 C19 H19 118.9
C20 C19 H19 118.9
C19 C20 C15 118.3(6)
C19 C20 C11 123.2(6)
C15 C20 C11 118.4(6)
C22 C21 C26 120.6(7)
C22 C21 O3 123.1(6)
C26 C21 O3 116.2(6)
C23 C22 C21 119.6(7)
C23 C22 H22 120.2
C21 C22 H22 120.2
C22 C23 C24 119.9(8)
C22 C23 H23 120.1
C24 C23 H23 120.1
C25 C24 C23 120.8(8)
C25 C24 H24 119.6
C23 C24 H24 119.6
C26 C25 C24 119.3(7)
C26 C25 H25 120.3
C24 C25 H25 120.3
C25 C26 C21 119.7(7)
C25 C26 H26 120.1
C21 C26 H26 120.1
C28 C27 C32 118.0(7)
C28 C27 C33 119.5(7)
C32 C27 C33 122.5(7)
C28 C27 Ru1 71.3(4)
C32 C27 Ru1 73.4(4)
C33 C27 Ru1 128.4(5)
C27 C28 C29 122.4(6)
C27 C28 Ru1 72.1(3)
C29 C28 Ru1 71.8(3)
C27 C28 H28 118.8
C29 C28 H28 118.8
Ru1 C28 H28 130.0
C30 C29 C28 117.9(6)
C30 C29 C34 120.3(6)
C28 C29 C34 121.8(5)
C30 C29 Ru1 70.1(3)
C28 C29 Ru1 70.7(3)
C34 C29 Ru1 130.2(4)
C29 C30 C31 120.7(7)
C29 C30 Ru1 72.8(3)
C31 C30 Ru1 75.4(4)
C29 C30 H30 119.6
C31 C30 H30 119.6
Ru1 C30 H30 123.7
C32 C31 C30 118.4(6)
C32 C31 C35 120.9(8)
C30 C31 C35 120.7(8)
C32 C31 Ru1 71.4(4)
C30 C31 Ru1 67.0(3)
C35 C31 Ru1 132.3(5)
C31 C32 C27 122.1(7)
C31 C32 Ru1 73.6(4)
C27 C32 Ru1 69.5(4)
C31 C32 H32 118.9
C27 C32 H32 118.9
Ru1 C32 H32 130.8
C27 C33 H33A 109.5
C27 C33 H33B 109.5
H33A C33 H33B 109.5
C27 C33 H33C 109.5
H33A C33 H33C 109.5
H33B C33 H33C 109.5
C29 C34 H34A 109.5
C29 C34 H34B 109.5
H34A C34 H34B 109.5
C29 C34 H34C 109.5
H34A C34 H34C 109.5
H34B C34 H34C 109.5
C31 C35 H35A 109.5
C31 C35 H35B 109.5
H35A C35 H35B 109.5
C31 C35 H35C 109.5
H35A C35 H35C 109.5
H35B C35 H35C 109.5
C2 O1 P1 119.2(4)
C12 O2 P1 119.2(4)
C21 O3 P1 128.3(4)
O2 P1 O3 98.6(2)
O2 P1 O1 102.8(2)
O3 P1 O1 98.8(2)
O2 P1 Ru1 113.06(17)
O3 P1 Ru1 117.70(17)
O1 P1 Ru1 122.20(18)
C30 Ru1 C28 66.9(2)
C30 Ru1 C27 79.7(3)
C28 Ru1 C27 36.6(2)
C30 Ru1 C29 37.1(2)
C28 Ru1 C29 37.5(2)
C27 Ru1 C29 67.4(2)
C30 Ru1 P1 116.9(2)
C28 Ru1 P1 93.93(16)
C27 Ru1 P1 119.71(19)
C29 Ru1 P1 91.81(16)
C30 Ru1 C32 65.9(3)
C28 Ru1 C32 65.3(2)
C27 Ru1 C32 37.1(2)
C29 Ru1 C32 77.9(2)
P1 Ru1 C32 156.80(19)
C30 Ru1 C31 37.6(3)
C28 Ru1 C31 77.2(2)
C27 Ru1 C31 65.8(3)
C29 Ru1 C31 66.5(2)
P1 Ru1 C31 154.4(2)
C32 Ru1 C31 35.0(3)
C30 Ru1 Cl2 89.88(18)
C28 Ru1 Cl2 154.79(19)
C27 Ru1 Cl2 152.24(19)
C29 Ru1 Cl2 117.42(18)
P1 Ru1 Cl2 87.97(7)
C32 Ru1 Cl2 115.23(19)
C31 Ru1 Cl2 90.36(19)
C30 Ru1 Cl1 153.2(2)
C28 Ru1 Cl1 117.92(19)
C27 Ru1 Cl1 90.69(19)
C29 Ru1 Cl1 155.38(17)
P1 Ru1 Cl1 89.62(6)
C32 Ru1 Cl1 91.5(2)
C31 Ru1 Cl1 115.8(2)
Cl2 Ru1 Cl1 87.20(8)

loop_
_geom_bond_atom_site_label_1
_geom_bond_atom_site_label_2
_geom_bond_distance
C1 C2 1.374(9)
C1 C10 1.431(10)
C1 C11 1.489(8)
C2 O1 1.393(8)
C2 C3 1.412(9)
C3 C4 1.351(12)
C3 H3 0.9300
C4 C5 1.397(12)
C4 H4 0.9300
C5 C10 1.426(11)
C5 C6 1.437(11)
C6 C7 1.337(15)
C6 H6 0.9300
C7 C8 1.403(12)
C7 H7 0.9300
C8 C9 1.380(11)
C8 H8 0.9300
C9 C10 1.385(12)
C9 H9 0.9300
C11 C12 1.358(9)
C11 C20 1.442(9)
C12 C13 1.406(9)
C12 O2 1.421(8)
C13 C14 1.367(10)
C13 H13 0.9300
C14 C15 1.400(11)
C14 H14 0.9300
C15 C16 1.428(11)
C15 C20 1.428(9)
C16 C17 1.377(12)
C16 H16 0.9300
C17 C18 1.371(11)
C17 H17 0.9300
C18 C19 1.363(9)
C18 H18 0.9300
C19 C20 1.405(9)
C19 H19 0.9300
C21 C22 1.383(10)
C21 C26 1.387(9)
C21 O3 1.396(8)
C22 C23 1.373(12)
C22 H22 0.9300
C23 C24 1.384(11)
C23 H23 0.9300
C24 C25 1.383(12)
C24 H24 0.9300
C25 C26 1.381(11)
C25 H25 0.9300
C26 H26 0.9300
C27 C28 1.393(9)
C27 C32 1.435(10)
C27 C33 1.500(11)
C27 Ru1 2.227(6)
C28 C29 1.428(10)
C28 Ru1 2.216(5)
C28 H28 0.9300
C29 C30 1.410(8)
C29 C34 1.501(9)
C29 Ru1 2.230(6)
C30 C31 1.453(11)
C30 Ru1 2.196(6)
C30 H30 0.9300
C31 C32 1.379(11)
C31 C35 1.505(9)
C31 Ru1 2.307(6)
C32 Ru1 2.279(7)
C32 H32 0.9300
C33 H33A 0.9600
C33 H33B 0.9600
C33 H33C 0.9600
C34 H34A 0.9600
C34 H34B 0.9600
C34 H34C 0.9600
C35 H35A 0.9600
C35 H35B 0.9600
C35 H35C 0.9600
Cl1 Ru1 2.4106(18)
Cl2 Ru1 2.3894(18)
O1 P1 1.614(4)
O2 P1 1.599(4)
O3 P1 1.609(4)
P1 Ru1 2.2372(16)

loop_
_geom_torsion_atom_site_label_1
_geom_torsion_atom_site_label_2
_geom_torsion_atom_site_label_3
_geom_torsion_atom_site_label_4
_geom_torsion
C10 C1 C2 O1 -175.3(5)
C11 C1 C2 O1 3.1(9)
C10 C1 C2 C3 7.1(9)
C11 C1 C2 C3 -174.5(5)
C1 C2 C3 C4 -1.5(9)
O1 C2 C3 C4 -179.1(6)
C2 C3 C4 C5 -3.3(10)
C3 C4 C5 C10 2.2(11)
C3 C4 C5 C6 -177.2(7)
C4 C5 C6 C7 174.0(8)
C10 C5 C6 C7 -5.4(11)
C5 C6 C7 C8 2.8(13)
C6 C7 C8 C9 0.2(12)
C7 C8 C9 C10 -0.3(10)
C8 C9 C10 C5 -2.5(10)
C8 C9 C10 C1 179.8(6)
C4 C5 C10 C9 -174.3(6)
C6 C5 C10 C9 5.2(9)
C4 C5 C10 C1 3.5(10)
C6 C5 C10 C1 -177.0(6)
C2 C1 C10 C9 169.7(6)
C11 C1 C10 C9 -8.6(10)
C2 C1 C10 C5 -8.0(9)
C11 C1 C10 C5 173.7(6)
C2 C1 C11 C12 -53.3(9)
C10 C1 C11 C12 125.0(7)
C2 C1 C11 C20 123.9(6)
C10 C1 C11 C20 -57.8(8)
C20 C11 C12 C13 5.9(10)
C1 C11 C12 C13 -176.8(6)
C20 C11 C12 O2 -175.8(5)
C1 C11 C12 O2 1.4(9)
C11 C12 C13 C14 -1.0(10)
O2 C12 C13 C14 -179.3(6)
C12 C13 C14 C15 -5.1(11)
C13 C14 C15 C16 -172.4(7)
C13 C14 C15 C20 6.0(11)
C14 C15 C16 C17 177.2(8)
C20 C15 C16 C17 -1.3(11)
C15 C16 C17 C18 0.7(14)
C16 C17 C18 C19 -0.5(14)
C17 C18 C19 C20 0.9(12)
C18 C19 C20 C15 -1.5(10)
C18 C19 C20 C11 -177.3(7)
C14 C15 C20 C19 -176.9(6)
C16 C15 C20 C19 1.6(9)
C14 C15 C20 C11 -0.9(9)
C16 C15 C20 C11 177.6(6)
C12 C11 C20 C19 171.0(6)
C1 C11 C20 C19 -6.3(9)
C12 C11 C20 C15 -4.8(9)
C1 C11 C20 C15 177.9(6)
C26 C21 C22 C23 0.4(10)
O3 C21 C22 C23 177.3(6)
C21 C22 C23 C24 0.7(11)
C22 C23 C24 C25 -0.8(12)
C23 C24 C25 C26 -0.3(12)
C24 C25 C26 C21 1.4(11)
C22 C21 C26 C25 -1.4(10)
O3 C21 C26 C25 -178.5(6)
C32 C27 C28 C29 -4.9(9)
C33 C27 C28 C29 177.9(6)
Ru1 C27 C28 C29 53.6(5)
C32 C27 C28 Ru1 -58.6(5)
C33 C27 C28 Ru1 124.2(6)
C27 C28 C29 C30 -0.2(9)
Ru1 C28 C29 C30 53.6(5)
C27 C28 C29 C34 -179.8(6)
Ru1 C28 C29 C34 -126.0(6)
C27 C28 C29 Ru1 -53.8(5)
C28 C29 C30 C31 6.6(8)
C34 C29 C30 C31 -173.7(6)
Ru1 C29 C30 C31 60.6(5)
C28 C29 C30 Ru1 -54.0(5)
C34 C29 C30 Ru1 125.7(5)
C29 C30 C31 C32 -7.8(9)
Ru1 C30 C31 C32 51.5(6)
C29 C30 C31 C35 174.0(6)
Ru1 C30 C31 C35 -126.8(6)
C29 C30 C31 Ru1 -59.3(5)
C30 C31 C32 C27 2.5(10)
C35 C31 C32 C27 -179.3(7)
Ru1 C31 C32 C27 52.0(6)
C30 C31 C32 Ru1 -49.5(5)
C35 C31 C32 Ru1 128.7(7)
C28 C27 C32 C31 3.7(10)
C33 C27 C32 C31 -179.2(7)
Ru1 C27 C32 C31 -53.8(6)
C28 C27 C32 Ru1 57.5(5)
C33 C27 C32 Ru1 -125.4(7)
C1 C2 O1 P1 71.7(7)
C3 C2 O1 P1 -110.5(5)
C11 C12 O2 P1 73.0(7)
C13 C12 O2 P1 -108.6(6)
C22 C21 O3 P1 41.2(8)
C26 C21 O3 P1 -141.7(5)
C12 O2 P1 O3 56.4(4)
C12 O2 P1 O1 -44.8(4)
C12 O2 P1 Ru1 -178.5(4)
C21 O3 P1 O2 169.9(5)
C21 O3 P1 O1 -85.6(5)
C21 O3 P1 Ru1 48.1(6)
C2 O1 P1 O2 -45.6(5)
C2 O1 P1 O3 -146.6(4)
C2 O1 P1 Ru1 82.6(5)
C29 C30 Ru1 C28 30.0(4)
C31 C30 Ru1 C28 -99.3(4)
C29 C30 Ru1 C27 65.9(4)
C31 C30 Ru1 C27 -63.4(4)
C31 C30 Ru1 C29 -129.3(6)
C29 C30 Ru1 P1 -52.3(4)
C31 C30 Ru1 P1 178.4(3)
C29 C30 Ru1 C32 102.1(4)
C31 C30 Ru1 C32 -27.2(4)
C29 C30 Ru1 C31 129.3(6)
C29 C30 Ru1 Cl2 -139.9(4)
C31 C30 Ru1 Cl2 90.8(4)
C29 C30 Ru1 Cl1 136.5(4)
C31 C30 Ru1 Cl1 7.2(6)
C27 C28 Ru1 C30 104.5(5)
C29 C28 Ru1 C30 -29.8(4)
C29 C28 Ru1 C27 -134.3(6)
C27 C28 Ru1 C29 134.3(6)
C27 C28 Ru1 P1 -137.9(4)
C29 C28 Ru1 P1 87.8(3)
C27 C28 Ru1 C32 31.5(4)
C29 C28 Ru1 C32 -102.8(4)
C27 C28 Ru1 C31 66.4(4)
C29 C28 Ru1 C31 -67.9(4)
C27 C28 Ru1 Cl2 128.6(4)
C29 C28 Ru1 Cl2 -5.7(6)
C27 C28 Ru1 Cl1 -46.2(4)
C29 C28 Ru1 Cl1 179.5(3)
C28 C27 Ru1 C30 -64.8(4)
C32 C27 Ru1 C30 63.3(4)
C33 C27 Ru1 C30 -178.0(8)
C32 C27 Ru1 C28 128.1(6)
C33 C27 Ru1 C28 -113.2(9)
C28 C27 Ru1 C29 -28.1(4)
C32 C27 Ru1 C29 100.0(5)
C33 C27 Ru1 C29 -141.4(8)
C28 C27 Ru1 P1 50.4(5)
C32 C27 Ru1 P1 178.5(4)
C33 C27 Ru1 P1 -62.8(8)
C28 C27 Ru1 C32 -128.1(6)
C33 C27 Ru1 C32 118.6(9)
C28 C27 Ru1 C31 -101.5(5)
C32 C27 Ru1 C31 26.6(4)
C33 C27 Ru1 C31 145.3(8)
C28 C27 Ru1 Cl2 -134.3(4)
C32 C27 Ru1 Cl2 -6.2(7)
C33 C27 Ru1 Cl2 112.4(7)
C28 C27 Ru1 Cl1 140.4(4)
C32 C27 Ru1 Cl1 -91.5(4)
C33 C27 Ru1 Cl1 27.1(7)
C28 C29 Ru1 C30 130.8(6)
C34 C29 Ru1 C30 -113.3(8)
C30 C29 Ru1 C28 -130.8(6)
C34 C29 Ru1 C28 115.9(7)
C30 C29 Ru1 C27 -103.3(5)
C28 C29 Ru1 C27 27.5(4)
C34 C29 Ru1 C27 143.4(7)
C30 C29 Ru1 P1 135.1(4)
C28 C29 Ru1 P1 -94.1(3)
C34 C29 Ru1 P1 21.8(6)
C30 C29 Ru1 C32 -65.8(4)
C28 C29 Ru1 C32 64.9(4)
C34 C29 Ru1 C32 -179.2(6)
C30 C29 Ru1 C31 -31.0(4)
C28 C29 Ru1 C31 99.8(4)
C34 C29 Ru1 C31 -144.3(7)
C30 C29 Ru1 Cl2 46.5(4)
C28 C29 Ru1 Cl2 177.3(3)
C34 C29 Ru1 Cl2 -66.9(6)
C30 C29 Ru1 Cl1 -131.8(4)
C28 C29 Ru1 Cl1 -1.1(6)
C34 C29 Ru1 Cl1 114.8(6)
O2 P1 Ru1 C30 -24.8(3)
O3 P1 Ru1 C30 89.3(3)
O1 P1 Ru1 C30 -148.3(3)
O2 P1 Ru1 C28 -90.8(2)
O3 P1 Ru1 C28 23.3(3)
O1 P1 Ru1 C28 145.7(3)
O2 P1 Ru1 C27 -118.1(3)
O3 P1 Ru1 C27 -4.1(3)
O1 P1 Ru1 C27 118.3(3)
O2 P1 Ru1 C29 -53.3(2)
O3 P1 Ru1 C29 60.8(3)
O1 P1 Ru1 C29 -176.9(3)
O2 P1 Ru1 C32 -115.9(6)
O3 P1 Ru1 C32 -1.8(6)
O1 P1 Ru1 C32 120.5(6)
O2 P1 Ru1 C31 -22.5(5)
O3 P1 Ru1 C31 91.5(5)
O1 P1 Ru1 C31 -146.1(5)
O2 P1 Ru1 Cl2 64.07(18)
O3 P1 Ru1 Cl2 178.1(2)
O1 P1 Ru1 Cl2 -59.5(2)
O2 P1 Ru1 Cl1 151.28(17)
O3 P1 Ru1 Cl1 -94.7(2)
O1 P1 Ru1 Cl1 27.7(2)
C31 C32 Ru1 C30 29.0(4)
C27 C32 Ru1 C30 -105.5(5)
C31 C32 Ru1 C28 103.5(5)
C27 C32 Ru1 C28 -31.1(4)
C31 C32 Ru1 C27 134.6(7)
C31 C32 Ru1 C29 66.2(4)
C27 C32 Ru1 C29 -68.4(4)
C31 C32 Ru1 P1 131.3(5)
C27 C32 Ru1 P1 -3.2(8)
C27 C32 Ru1 C31 -134.6(7)
C31 C32 Ru1 Cl2 -48.6(4)
C27 C32 Ru1 Cl2 176.8(4)
C31 C32 Ru1 Cl1 -136.2(4)
C27 C32 Ru1 Cl1 89.2(4)
C32 C31 Ru1 C30 -133.4(6)
C35 C31 Ru1 C30 111.4(11)
C32 C31 Ru1 C28 -64.9(4)
C30 C31 Ru1 C28 68.5(4)
C35 C31 Ru1 C28 180.0(10)
C32 C31 Ru1 C27 -28.1(4)
C30 C31 Ru1 C27 105.3(4)
C35 C31 Ru1 C27 -143.3(10)
C32 C31 Ru1 C29 -102.8(4)
C30 C31 Ru1 C29 30.6(4)
C35 C31 Ru1 C29 142.0(11)
C32 C31 Ru1 P1 -136.7(5)
C30 C31 Ru1 P1 -3.3(7)
C35 C31 Ru1 P1 108.1(9)
C30 C31 Ru1 C32 133.4(6)
C35 C31 Ru1 C32 -115.2(11)
C32 C31 Ru1 Cl2 137.2(4)
C30 C31 Ru1 Cl2 -89.3(4)
C35 C31 Ru1 Cl2 22.1(10)
C32 C31 Ru1 Cl1 50.2(4)
C30 C31 Ru1 Cl1 -176.4(3)
C35 C31 Ru1 Cl1 -65.0(10)
